data_4069209
loop_
_publ_author_name
'Li, Ling'
'Brennessel, William W.'
'Jones, William D.'

_publ_section_title
;
 C&#x2212;H Activation of Phenyl Imines and 2-Phenylpyridines with
 [Cp*MCl2]2(M = Ir, Rh): Regioselectivity, Kinetics, and Mechanism
;
_journal_issue 12
_journal_name_full Organometallics
_journal_page_first 3492
_journal_paper_doi 10.1021/om9000742
_journal_volume 28
_journal_year 2009
_chemical_formula_moiety 'C25 H27 Cl N O2 Rh, C H2 Cl2'
_chemical_formula_sum 'C26 H29 Cl3 N O2 Rh'
_chemical_formula_weight 596.76
_chemical_name_common jonll46
_chemical_name_systematic
;
  ?
;
_space_group_IT_number 2
_symmetry_cell_setting triclinic
_symmetry_space_group_name_Hall '-P 1'
_symmetry_space_group_name_H-M 'P -1'
_atom_sites_solution_hydrogens geom
_atom_sites_solution_primary direct
_atom_sites_solution_secondary difmap
_audit_creation_method SHELXL-97
_cell_angle_alpha 100.537(2)
_cell_angle_beta 94.229(2)
_cell_angle_gamma 103.697(2)
_cell_formula_units_Z 2
_cell_length_a 7.9380(9)
_cell_length_b 9.5622(11)
_cell_length_c 17.847(2)
_cell_measurement_reflns_used 9989
_cell_measurement_temperature 100.0(1)
_cell_measurement_theta_max 33.23
_cell_measurement_theta_min 2.30
_cell_volume 1284.2(3)
_computing_cell_refinement 'SAINT (Bruker, 2007)'
_computing_data_collection 'APEX2 (Bruker, 2007)'
_computing_data_reduction 'SAINT (Bruker, 2007)'
_computing_molecular_graphics 'SHELXTL (Sheldrick, 2008)'
_computing_publication_material 'SHELXTL (Sheldrick, 2008)'
_computing_structure_refinement 'SHELXL-97 (Sheldrick, 2008)'
_computing_structure_solution 'SIR97 (Altomare et al., 1999)'
_diffrn_ambient_temperature 100.0(1)
_diffrn_measured_fraction_theta_full 0.989
_diffrn_measured_fraction_theta_max 0.989
_diffrn_measurement_device_type 'Bruker SMART APEX II CCD Platform'
_diffrn_measurement_method 'area detector, \w scans per \f'
_diffrn_radiation_monochromator graphite
_diffrn_radiation_source 'fine-focus sealed tube'
_diffrn_radiation_type MoK\a
_diffrn_radiation_wavelength 0.71073
_diffrn_reflns_av_R_equivalents 0.0328
_diffrn_reflns_av_sigmaI/netI 0.0393
_diffrn_reflns_limit_h_max 11
_diffrn_reflns_limit_h_min -11
_diffrn_reflns_limit_k_max 14
_diffrn_reflns_limit_k_min -14
_diffrn_reflns_limit_l_max 26
_diffrn_reflns_limit_l_min -26
_diffrn_reflns_number 22981
_diffrn_reflns_theta_full 32.03
_diffrn_reflns_theta_max 32.03
_diffrn_reflns_theta_min 2.24
_exptl_absorpt_coefficient_mu 1.001
_exptl_absorpt_correction_T_max 0.7952
_exptl_absorpt_correction_T_min 0.7401
_exptl_absorpt_correction_type multi-scan
_exptl_absorpt_process_details 'SADABS (Sheldrick, 2007)'
_exptl_crystal_colour orange
_exptl_crystal_density_diffrn 1.543
_exptl_crystal_density_method 'not measured'
_exptl_crystal_description block
_exptl_crystal_F_000 608
_exptl_crystal_size_max 0.32
_exptl_crystal_size_mid 0.26
_exptl_crystal_size_min 0.24
_refine_diff_density_max 1.393
_refine_diff_density_min -1.545
_refine_diff_density_rms 0.093
_refine_ls_extinction_method none
_refine_ls_goodness_of_fit_ref 1.068
_refine_ls_hydrogen_treatment constr
_refine_ls_matrix_type full
_refine_ls_number_parameters 304
_refine_ls_number_reflns 8835
_refine_ls_number_restraints 0
_refine_ls_restrained_S_all 1.068
_refine_ls_R_factor_all 0.0356
_refine_ls_R_factor_gt 0.0308
_refine_ls_shift/su_max 0.002
_refine_ls_shift/su_mean 0.000
_refine_ls_structure_factor_coef Fsqd
_refine_ls_weighting_details 'calc w=1/[\s^2^(Fo^2^)+(0.0336P)^2^+0.5865P] where P=(Fo^2^+2Fc^2^)/3'
_refine_ls_weighting_scheme calc
_refine_ls_wR_factor_gt 0.0751
_refine_ls_wR_factor_ref 0.0781
_reflns_number_gt 7858
_reflns_number_total 8835
_reflns_threshold_expression >2sigma(I)
_cod_data_source_file om9000742_si_003.cif
_cod_data_source_block jonll46_2'f
_cod_original_sg_symbol_H-M P-1
_cod_database_code 4069209

loop_
_symmetry_equiv_pos_as_xyz
'x, y, z'
'-x, -y, -z'

loop_
_atom_site_label
_atom_site_type_symbol
_atom_site_fract_x
_atom_site_fract_y
_atom_site_fract_z
_atom_site_U_iso_or_equiv
_atom_site_adp_type
_atom_site_occupancy
_atom_site_symmetry_multiplicity
_atom_site_calc_flag
_atom_site_refinement_flags
Rh1 Rh 0.229234(15) 0.367902(13) 0.803368(7) 0.01324(4) Uani 1 1 d .
Cl1 Cl 0.50933(5) 0.54112(4) 0.83998(2) 0.01692(7) Uani 1 1 d .
N1 N 0.35729(18) 0.20976(15) 0.75623(8) 0.0140(2) Uani 1 1 d .
C1 C 0.2411(2) 0.40260(17) 0.69560(9) 0.0143(3) Uani 1 1 d .
C2 C 0.1861(2) 0.50932(18) 0.66314(9) 0.0169(3) Uani 1 1 d .
H2A H 0.1381 0.5786 0.6939 0.020 Uiso 1 1 calc R
C3 C 0.2008(2) 0.51556(19) 0.58656(10) 0.0179(3) Uani 1 1 d .
H3A H 0.1602 0.5877 0.5656 0.021 Uiso 1 1 calc R
C4 C 0.2741(2) 0.41755(18) 0.53987(9) 0.0161(3) Uani 1 1 d .
C5 C 0.3362(2) 0.31313(18) 0.57111(9) 0.0159(3) Uani 1 1 d .
H5A H 0.3899 0.2476 0.5408 0.019 Uiso 1 1 calc R
C6 C 0.3180(2) 0.30664(18) 0.64752(9) 0.0150(3) Uani 1 1 d .
C7 C 0.3806(2) 0.20367(17) 0.68504(9) 0.0147(3) Uani 1 1 d .
H7A H 0.4361 0.1350 0.6586 0.018 Uiso 1 1 calc R
C8 C 0.4183(2) 0.11366(18) 0.79780(9) 0.0153(3) Uani 1 1 d .
C9 C 0.3751(2) -0.03778(18) 0.76837(10) 0.0180(3) Uani 1 1 d .
H9A H 0.3076 -0.0779 0.7196 0.022 Uiso 1 1 calc R
C10 C 0.4321(2) -0.12919(19) 0.81139(10) 0.0209(3) Uani 1 1 d .
H10A H 0.4033 -0.2324 0.7920 0.025 Uiso 1 1 calc R
C11 C 0.5309(2) -0.0702(2) 0.88243(11) 0.0219(3) Uani 1 1 d .
H11A H 0.5692 -0.1331 0.9116 0.026 Uiso 1 1 calc R
C12 C 0.5742(3) 0.0812(2) 0.91109(10) 0.0217(3) Uani 1 1 d .
H12A H 0.6428 0.1213 0.9596 0.026 Uiso 1 1 calc R
C13 C 0.5173(2) 0.17359(19) 0.86895(10) 0.0188(3) Uani 1 1 d .
H13A H 0.5458 0.2767 0.8886 0.023 Uiso 1 1 calc R
C14 C -0.0094(2) 0.22616(19) 0.82315(10) 0.0191(3) Uani 1 1 d .
C15 C -0.0481(2) 0.35413(19) 0.80240(10) 0.0173(3) Uani 1 1 d .
C16 C 0.0504(2) 0.47926(19) 0.85822(9) 0.0165(3) Uani 1 1 d .
C17 C 0.1353(2) 0.4261(2) 0.91816(9) 0.0178(3) Uani 1 1 d .
C18 C 0.0968(2) 0.2718(2) 0.89781(10) 0.0190(3) Uani 1 1 d .
C19 C -0.0830(3) 0.0699(2) 0.78080(12) 0.0269(4) Uani 1 1 d .
H19A H -0.1931 0.0283 0.7995 0.040 Uiso 1 1 calc R
H19B H 0.0005 0.0120 0.7895 0.040 Uiso 1 1 calc R
H19C H -0.1046 0.0675 0.7257 0.040 Uiso 1 1 calc R
C20 C -0.1765(2) 0.3564(2) 0.73747(11) 0.0232(3) Uani 1 1 d .
H20A H -0.2819 0.3765 0.7575 0.035 Uiso 1 1 calc R
H20B H -0.2073 0.2608 0.7018 0.035 Uiso 1 1 calc R
H20C H -0.1246 0.4336 0.7105 0.035 Uiso 1 1 calc R
C21 C 0.0394(2) 0.6351(2) 0.86282(11) 0.0222(3) Uani 1 1 d .
H21A H -0.0573 0.6519 0.8913 0.033 Uiso 1 1 calc R
H21B H 0.0192 0.6524 0.8109 0.033 Uiso 1 1 calc R
H21C H 0.1492 0.7026 0.8893 0.033 Uiso 1 1 calc R
C22 C 0.2463(2) 0.5244(2) 0.98806(10) 0.0245(4) Uani 1 1 d .
H22A H 0.1733 0.5726 1.0204 0.037 Uiso 1 1 calc R
H22B H 0.3367 0.5992 0.9726 0.037 Uiso 1 1 calc R
H22C H 0.3016 0.4659 1.0170 0.037 Uiso 1 1 calc R
C23 C 0.1458(3) 0.1695(2) 0.94507(12) 0.0292(4) Uani 1 1 d .
H23A H 0.0461 0.1288 0.9708 0.044 Uiso 1 1 calc R
H23B H 0.2451 0.2236 0.9837 0.044 Uiso 1 1 calc R
H23C H 0.1780 0.0891 0.9116 0.044 Uiso 1 1 calc R
C24 C 0.2778(2) 0.42546(19) 0.45761(10) 0.0181(3) Uani 1 1 d .
O1 O 0.22683(19) 0.51459(16) 0.42825(7) 0.0248(3) Uani 1 1 d .
O2 O 0.34223(18) 0.32054(14) 0.41867(7) 0.0210(2) Uani 1 1 d .
C25 C 0.3410(3) 0.3167(2) 0.33735(10) 0.0255(4) Uani 1 1 d .
H25A H 0.3885 0.2358 0.3137 0.038 Uiso 1 1 calc R
H25B H 0.4128 0.4101 0.3294 0.038 Uiso 1 1 calc R
H25C H 0.2208 0.3015 0.3138 0.038 Uiso 1 1 calc R
C26 C 0.8718(3) 0.1712(2) 0.53598(12) 0.0312(4) Uani 1 1 d .
H26A H 0.9823 0.1816 0.5685 0.037 Uiso 1 1 calc R
H26B H 0.8437 0.2680 0.5446 0.037 Uiso 1 1 calc R
Cl2 Cl 0.89979(8) 0.11845(6) 0.43810(3) 0.03648(12) Uani 1 1 d .
Cl3 Cl 0.70240(8) 0.04013(7) 0.56309(4) 0.04607(16) Uani 1 1 d .

loop_
_atom_site_aniso_label
_atom_site_aniso_U_11
_atom_site_aniso_U_22
_atom_site_aniso_U_33
_atom_site_aniso_U_23
_atom_site_aniso_U_13
_atom_site_aniso_U_12
Rh1 0.01423(6) 0.01417(6) 0.01170(6) 0.00247(4) 0.00180(4) 0.00444(4)
Cl1 0.01711(17) 0.01506(17) 0.01781(17) 0.00291(13) 0.00077(13) 0.00339(13)
N1 0.0145(6) 0.0137(6) 0.0141(6) 0.0029(5) 0.0013(5) 0.0043(5)
C1 0.0145(7) 0.0154(7) 0.0127(6) 0.0027(5) 0.0010(5) 0.0037(5)
C2 0.0183(7) 0.0180(7) 0.0158(7) 0.0028(6) 0.0021(6) 0.0079(6)
C3 0.0211(8) 0.0192(8) 0.0157(7) 0.0052(6) 0.0009(6) 0.0088(6)
C4 0.0173(7) 0.0168(7) 0.0138(7) 0.0037(6) 0.0010(6) 0.0038(6)
C5 0.0169(7) 0.0164(7) 0.0142(7) 0.0016(5) 0.0013(6) 0.0050(6)
C6 0.0144(7) 0.0162(7) 0.0144(7) 0.0031(5) 0.0016(5) 0.0041(5)
C7 0.0156(7) 0.0140(7) 0.0145(7) 0.0024(5) 0.0015(5) 0.0041(5)
C8 0.0167(7) 0.0163(7) 0.0142(7) 0.0042(5) 0.0027(5) 0.0057(6)
C9 0.0208(8) 0.0162(7) 0.0171(7) 0.0024(6) 0.0014(6) 0.0062(6)
C10 0.0265(9) 0.0163(7) 0.0221(8) 0.0059(6) 0.0053(7) 0.0079(6)
C11 0.0266(9) 0.0231(8) 0.0214(8) 0.0103(7) 0.0059(7) 0.0114(7)
C12 0.0290(9) 0.0224(8) 0.0156(7) 0.0053(6) 0.0002(6) 0.0099(7)
C13 0.0234(8) 0.0171(7) 0.0161(7) 0.0022(6) 0.0002(6) 0.0070(6)
C14 0.0182(7) 0.0188(8) 0.0211(8) 0.0050(6) 0.0074(6) 0.0039(6)
C15 0.0144(7) 0.0208(8) 0.0165(7) 0.0028(6) 0.0036(6) 0.0045(6)
C16 0.0163(7) 0.0198(7) 0.0143(7) 0.0021(6) 0.0041(6) 0.0066(6)
C17 0.0166(7) 0.0239(8) 0.0135(7) 0.0029(6) 0.0041(6) 0.0064(6)
C18 0.0190(8) 0.0225(8) 0.0193(8) 0.0090(6) 0.0077(6) 0.0078(6)
C19 0.0253(9) 0.0191(8) 0.0324(10) 0.0002(7) 0.0086(8) 0.0008(7)
C20 0.0173(8) 0.0312(9) 0.0202(8) 0.0028(7) -0.0006(6) 0.0071(7)
C21 0.0260(9) 0.0195(8) 0.0229(8) 0.0027(6) 0.0072(7) 0.0090(7)
C22 0.0236(9) 0.0325(10) 0.0161(8) 0.0000(7) 0.0023(6) 0.0083(7)
C23 0.0337(10) 0.0337(10) 0.0298(10) 0.0187(8) 0.0132(8) 0.0150(8)
C24 0.0172(7) 0.0208(8) 0.0155(7) 0.0039(6) 0.0013(6) 0.0035(6)
O1 0.0327(7) 0.0299(7) 0.0173(6) 0.0091(5) 0.0038(5) 0.0150(6)
O2 0.0290(7) 0.0228(6) 0.0137(5) 0.0048(5) 0.0058(5) 0.0097(5)
C25 0.0326(10) 0.0302(10) 0.0140(7) 0.0034(7) 0.0062(7) 0.0085(8)
C26 0.0362(11) 0.0232(9) 0.0298(10) -0.0015(8) -0.0058(8) 0.0073(8)
Cl2 0.0474(3) 0.0295(2) 0.0294(2) -0.0009(2) -0.0042(2) 0.0119(2)
Cl3 0.0355(3) 0.0376(3) 0.0492(3) -0.0176(3) 0.0113(3) -0.0029(2)

loop_
_atom_type_symbol
_atom_type_description
_atom_type_scat_dispersion_real
_atom_type_scat_dispersion_imag
_atom_type_scat_source
C C 0.0033 0.0016 'International Tables Vol C Tables 4.2.6.8 and 6.1.1.4'
H H 0.0000 0.0000 'International Tables Vol C Tables 4.2.6.8 and 6.1.1.4'
N N 0.0061 0.0033 'International Tables Vol C Tables 4.2.6.8 and 6.1.1.4'
O O 0.0106 0.0060 'International Tables Vol C Tables 4.2.6.8 and 6.1.1.4'
Cl Cl 0.1484 0.1585 'International Tables Vol C Tables 4.2.6.8 and 6.1.1.4'
Rh Rh -1.1178 0.9187 'International Tables Vol C Tables 4.2.6.8 and 6.1.1.4'

loop_
_geom_angle_atom_site_label_1
_geom_angle_atom_site_label_2
_geom_angle_atom_site_label_3
_geom_angle
C1 Rh1 N1 78.62(6)
C1 Rh1 C14 116.01(7)
N1 Rh1 C14 99.96(6)
C1 Rh1 C16 109.76(6)
N1 Rh1 C16 164.64(6)
C14 Rh1 C16 64.92(7)
C1 Rh1 C15 95.23(6)
N1 Rh1 C15 130.10(6)
C14 Rh1 C15 38.77(6)
C16 Rh1 C15 38.55(6)
C1 Rh1 C17 147.54(6)
N1 Rh1 C17 133.74(6)
C14 Rh1 C17 63.32(7)
C16 Rh1 C17 38.44(6)
C15 Rh1 C17 63.51(6)
C1 Rh1 C18 154.38(7)
N1 Rh1 C18 103.55(6)
C14 Rh1 C18 38.39(7)
C16 Rh1 C18 63.19(6)
C15 Rh1 C18 63.48(6)
C17 Rh1 C18 36.21(6)
C1 Rh1 Cl1 88.29(5)
N1 Rh1 Cl1 88.55(4)
C14 Rh1 Cl1 155.32(5)
C16 Rh1 Cl1 104.24(5)
C15 Rh1 Cl1 141.16(5)
C17 Rh1 Cl1 94.08(5)
C18 Rh1 Cl1 117.15(5)
C7 N1 C8 120.09(14)
C7 N1 Rh1 115.60(11)
C8 N1 Rh1 124.31(10)
C2 C1 C6 116.59(14)
C2 C1 Rh1 128.59(12)
C6 C1 Rh1 114.81(11)
C3 C2 C1 121.00(15)
C3 C2 H2A 119.5
C1 C2 H2A 119.5
C2 C3 C4 121.23(15)
C2 C3 H3A 119.4
C4 C3 H3A 119.4
C5 C4 C3 119.29(15)
C5 C4 C24 122.22(15)
C3 C4 C24 118.46(15)
C6 C5 C4 118.80(15)
C6 C5 H5A 120.6
C4 C5 H5A 120.6
C5 C6 C1 123.03(15)
C5 C6 C7 122.67(15)
C1 C6 C7 114.28(14)
N1 C7 C6 116.63(14)
N1 C7 H7A 121.7
C6 C7 H7A 121.7
C13 C8 C9 120.88(15)
C13 C8 N1 118.58(14)
C9 C8 N1 120.52(15)
C10 C9 C8 119.16(16)
C10 C9 H9A 120.4
C8 C9 H9A 120.4
C11 C10 C9 120.28(16)
C11 C10 H10A 119.9
C9 C10 H10A 119.9
C10 C11 C12 120.12(16)
C10 C11 H11A 119.9
C12 C11 H11A 119.9
C13 C12 C11 120.20(17)
C13 C12 H12A 119.9
C11 C12 H12A 119.9
C8 C13 C12 119.36(16)
C8 C13 H13A 120.3
C12 C13 H13A 120.3
C15 C14 C18 108.03(15)
C15 C14 C19 126.26(17)
C18 C14 C19 125.30(16)
C15 C14 Rh1 71.60(9)
C18 C14 Rh1 75.45(10)
C19 C14 Rh1 124.52(12)
C16 C15 C14 107.53(15)
C16 C15 C20 125.86(16)
C14 C15 C20 126.50(16)
C16 C15 Rh1 70.06(9)
C14 C15 Rh1 69.63(9)
C20 C15 Rh1 128.60(12)
C15 C16 C17 107.81(15)
C15 C16 C21 125.89(15)
C17 C16 C21 125.23(15)
C15 C16 Rh1 71.39(9)
C17 C16 Rh1 74.33(9)
C21 C16 Rh1 129.23(12)
C18 C17 C16 108.59(15)
C18 C17 C22 127.67(16)
C16 C17 C22 123.73(16)
C18 C17 Rh1 72.71(10)
C16 C17 Rh1 67.22(9)
C22 C17 Rh1 124.99(12)
C17 C18 C14 107.57(15)
C17 C18 C23 127.19(17)
C14 C18 C23 125.17(17)
C17 C18 Rh1 71.09(9)
C14 C18 Rh1 66.16(9)
C23 C18 Rh1 130.48(12)
C14 C19 H19A 109.5
C14 C19 H19B 109.5
H19A C19 H19B 109.5
C14 C19 H19C 109.5
H19A C19 H19C 109.5
H19B C19 H19C 109.5
C15 C20 H20A 109.5
C15 C20 H20B 109.5
H20A C20 H20B 109.5
C15 C20 H20C 109.5
H20A C20 H20C 109.5
H20B C20 H20C 109.5
C16 C21 H21A 109.5
C16 C21 H21B 109.5
H21A C21 H21B 109.5
C16 C21 H21C 109.5
H21A C21 H21C 109.5
H21B C21 H21C 109.5
C17 C22 H22A 109.5
C17 C22 H22B 109.5
H22A C22 H22B 109.5
C17 C22 H22C 109.5
H22A C22 H22C 109.5
H22B C22 H22C 109.5
C18 C23 H23A 109.5
C18 C23 H23B 109.5
H23A C23 H23B 109.5
C18 C23 H23C 109.5
H23A C23 H23C 109.5
H23B C23 H23C 109.5
O1 C24 O2 123.22(16)
O1 C24 C4 124.49(16)
O2 C24 C4 112.29(14)
C24 O2 C25 115.31(14)
O2 C25 H25A 109.5
O2 C25 H25B 109.5
H25A C25 H25B 109.5
O2 C25 H25C 109.5
H25A C25 H25C 109.5
H25B C25 H25C 109.5
Cl3 C26 Cl2 111.38(11)
Cl3 C26 H26A 109.4
Cl2 C26 H26A 109.4
Cl3 C26 H26B 109.4
Cl2 C26 H26B 109.4
H26A C26 H26B 108.0

loop_
_geom_bond_atom_site_label_1
_geom_bond_atom_site_label_2
_geom_bond_distance
Rh1 C1 2.0159(16)
Rh1 N1 2.1016(14)
Rh1 C14 2.1467(17)
Rh1 C16 2.1554(16)
Rh1 C15 2.1729(17)
Rh1 C17 2.2509(16)
Rh1 C18 2.2718(17)
Rh1 Cl1 2.4000(5)
N1 C7 1.290(2)
N1 C8 1.427(2)
C1 C2 1.399(2)
C1 C6 1.416(2)
C2 C3 1.391(2)
C2 H2A 0.9500
C3 C4 1.399(2)
C3 H3A 0.9500
C4 C5 1.395(2)
C4 C24 1.486(2)
C5 C6 1.393(2)
C5 H5A 0.9500
C6 C7 1.445(2)
C7 H7A 0.9500
C8 C13 1.390(2)
C8 C9 1.397(2)
C9 C10 1.393(2)
C9 H9A 0.9500
C10 C11 1.387(3)
C10 H10A 0.9500
C11 C12 1.394(3)
C11 H11A 0.9500
C12 C13 1.390(2)
C12 H12A 0.9500
C13 H13A 0.9500
C14 C15 1.434(2)
C14 C18 1.457(3)
C14 C19 1.501(3)
C15 C16 1.429(2)
C15 C20 1.493(2)
C16 C17 1.453(2)
C16 C21 1.501(2)
C17 C18 1.405(2)
C17 C22 1.494(2)
C18 C23 1.501(2)
C19 H19A 0.9800
C19 H19B 0.9800
C19 H19C 0.9800
C20 H20A 0.9800
C20 H20B 0.9800
C20 H20C 0.9800
C21 H21A 0.9800
C21 H21B 0.9800
C21 H21C 0.9800
C22 H22A 0.9800
C22 H22B 0.9800
C22 H22C 0.9800
C23 H23A 0.9800
C23 H23B 0.9800
C23 H23C 0.9800
C24 O1 1.208(2)
C24 O2 1.338(2)
O2 C25 1.444(2)
C25 H25A 0.9800
C25 H25B 0.9800
C25 H25C 0.9800
C26 Cl3 1.770(2)
C26 Cl2 1.773(2)
C26 H26A 0.9900
C26 H26B 0.9900

loop_
_geom_torsion_atom_site_label_1
_geom_torsion_atom_site_label_2
_geom_torsion_atom_site_label_3
_geom_torsion_atom_site_label_4
_geom_torsion
C1 Rh1 N1 C7 -1.45(12)
C14 Rh1 N1 C7 113.31(12)
C16 Rh1 N1 C7 123.2(2)
C15 Rh1 N1 C7 85.81(14)
C17 Rh1 N1 C7 175.74(11)
C18 Rh1 N1 C7 152.39(12)
Cl1 Rh1 N1 C7 -90.00(12)
C1 Rh1 N1 C8 178.05(14)
C14 Rh1 N1 C8 -67.19(13)
C16 Rh1 N1 C8 -57.3(3)
C15 Rh1 N1 C8 -94.69(14)
C17 Rh1 N1 C8 -4.76(16)
C18 Rh1 N1 C8 -28.11(14)
Cl1 Rh1 N1 C8 89.50(12)
N1 Rh1 C1 C2 -177.07(16)
C14 Rh1 C1 C2 87.29(16)
C16 Rh1 C1 C2 16.31(17)
C15 Rh1 C1 C2 53.03(16)
C17 Rh1 C1 C2 6.7(2)
C18 Rh1 C1 C2 85.3(2)
Cl1 Rh1 C1 C2 -88.21(15)
N1 Rh1 C1 C6 1.91(12)
C14 Rh1 C1 C6 -93.72(13)
C16 Rh1 C1 C6 -164.71(11)
C15 Rh1 C1 C6 -127.98(12)
C17 Rh1 C1 C6 -174.30(11)
C18 Rh1 C1 C6 -95.75(18)
Cl1 Rh1 C1 C6 90.78(12)
C6 C1 C2 C3 2.5(2)
Rh1 C1 C2 C3 -178.54(13)
C1 C2 C3 C4 -1.3(3)
C2 C3 C4 C5 -1.0(3)
C2 C3 C4 C24 177.03(16)
C3 C4 C5 C6 2.0(2)
C24 C4 C5 C6 -175.92(15)
C4 C5 C6 C1 -0.8(2)
C4 C5 C6 C7 -179.06(15)
C2 C1 C6 C5 -1.4(2)
Rh1 C1 C6 C5 179.46(13)
C2 C1 C6 C7 176.94(14)
Rh1 C1 C6 C7 -2.17(18)
C8 N1 C7 C6 -178.83(14)
Rh1 N1 C7 C6 0.69(19)
C5 C6 C7 N1 179.33(15)
C1 C6 C7 N1 0.9(2)
C7 N1 C8 C13 130.36(17)
Rh1 N1 C8 C13 -49.1(2)
C7 N1 C8 C9 -51.4(2)
Rh1 N1 C8 C9 129.14(14)
C13 C8 C9 C10 0.2(3)
N1 C8 C9 C10 -178.06(15)
C8 C9 C10 C11 -0.1(3)
C9 C10 C11 C12 -0.2(3)
C10 C11 C12 C13 0.6(3)
C9 C8 C13 C12 0.2(3)
N1 C8 C13 C12 178.43(16)
C11 C12 C13 C8 -0.5(3)
C1 Rh1 C14 C15 -63.55(11)
N1 Rh1 C14 C15 -145.66(10)
C16 Rh1 C14 C15 37.23(10)
C17 Rh1 C14 C15 80.12(11)
C18 Rh1 C14 C15 115.04(14)
Cl1 Rh1 C14 C15 105.63(13)
C1 Rh1 C14 C18 -178.59(9)
N1 Rh1 C14 C18 99.30(10)
C16 Rh1 C14 C18 -77.81(10)
C15 Rh1 C14 C18 -115.04(14)
C17 Rh1 C14 C18 -34.92(10)
Cl1 Rh1 C14 C18 -9.41(18)
C1 Rh1 C14 C19 58.31(17)
N1 Rh1 C14 C19 -23.81(17)
C16 Rh1 C14 C19 159.09(18)
C15 Rh1 C14 C19 121.9(2)
C17 Rh1 C14 C19 -158.02(18)
C18 Rh1 C14 C19 -123.1(2)
Cl1 Rh1 C14 C19 -132.51(14)
C18 C14 C15 C16 7.17(18)
C19 C14 C15 C16 -179.86(16)
Rh1 C14 C15 C16 -60.09(11)
C18 C14 C15 C20 -169.16(16)
C19 C14 C15 C20 3.8(3)
Rh1 C14 C15 C20 123.59(17)
C18 C14 C15 Rh1 67.26(12)
C19 C14 C15 Rh1 -119.78(18)
C1 Rh1 C15 C16 -115.45(10)
N1 Rh1 C15 C16 165.02(9)
C14 Rh1 C15 C16 118.45(14)
C17 Rh1 C15 C16 38.85(10)
C18 Rh1 C15 C16 79.49(11)
Cl1 Rh1 C15 C16 -21.67(13)
C1 Rh1 C15 C14 126.10(10)
N1 Rh1 C15 C14 46.57(12)
C16 Rh1 C15 C14 -118.45(14)
C17 Rh1 C15 C14 -79.60(11)
C18 Rh1 C15 C14 -38.96(10)
Cl1 Rh1 C15 C14 -140.12(9)
C1 Rh1 C15 C20 5.07(17)
N1 Rh1 C15 C20 -74.45(18)
C14 Rh1 C15 C20 -121.0(2)
C16 Rh1 C15 C20 120.5(2)
C17 Rh1 C15 C20 159.37(18)
C18 Rh1 C15 C20 -159.99(18)
Cl1 Rh1 C15 C20 98.85(16)
C14 C15 C16 C17 -6.14(18)
C20 C15 C16 C17 170.21(16)
Rh1 C15 C16 C17 -65.95(11)
C14 C15 C16 C21 -174.74(16)
C20 C15 C16 C21 1.6(3)
Rh1 C15 C16 C21 125.45(17)
C14 C15 C16 Rh1 59.81(11)
C20 C15 C16 Rh1 -123.83(17)
C1 Rh1 C16 C15 72.83(11)
N1 Rh1 C16 C15 -48.2(3)
C14 Rh1 C16 C15 -37.43(10)
C17 Rh1 C16 C15 -115.44(14)
C18 Rh1 C16 C15 -80.28(11)
Cl1 Rh1 C16 C15 166.18(9)
C1 Rh1 C16 C17 -171.73(10)
N1 Rh1 C16 C17 67.2(2)
C14 Rh1 C16 C17 78.01(11)
C15 Rh1 C16 C17 115.44(14)
C18 Rh1 C16 C17 35.16(10)
Cl1 Rh1 C16 C17 -78.38(10)
C1 Rh1 C16 C21 -48.74(17)
N1 Rh1 C16 C21 -169.82(18)
C14 Rh1 C16 C21 -159.00(18)
C15 Rh1 C16 C21 -121.6(2)
C17 Rh1 C16 C21 123.0(2)
C18 Rh1 C16 C21 158.15(18)
Cl1 Rh1 C16 C21 44.61(16)
C15 C16 C17 C18 2.78(19)
C21 C16 C17 C18 171.47(16)
Rh1 C16 C17 C18 -61.22(12)
C15 C16 C17 C22 -178.13(16)
C21 C16 C17 C22 -9.4(3)
Rh1 C16 C17 C22 117.87(16)
C15 C16 C17 Rh1 64.01(11)
C21 C16 C17 Rh1 -127.30(17)
C1 Rh1 C17 C18 134.15(13)
N1 Rh1 C17 C18 -40.71(13)
C14 Rh1 C17 C18 37.00(10)
C16 Rh1 C17 C18 119.53(15)
C15 Rh1 C17 C18 80.57(11)
Cl1 Rh1 C17 C18 -132.62(10)
C1 Rh1 C17 C16 14.62(17)
N1 Rh1 C17 C16 -160.24(9)
C14 Rh1 C17 C16 -82.53(11)
C15 Rh1 C17 C16 -38.96(10)
C18 Rh1 C17 C16 -119.53(15)
Cl1 Rh1 C17 C16 107.85(9)
C1 Rh1 C17 C22 -101.57(18)
N1 Rh1 C17 C22 83.57(17)
C14 Rh1 C17 C22 161.28(17)
C16 Rh1 C17 C22 -116.18(19)
C15 Rh1 C17 C22 -155.15(17)
C18 Rh1 C17 C22 124.3(2)
Cl1 Rh1 C17 C22 -8.33(15)
C16 C17 C18 C14 1.65(19)
C22 C17 C18 C14 -177.40(16)
Rh1 C17 C18 C14 -56.18(11)
C16 C17 C18 C23 -175.21(16)
C22 C17 C18 C23 5.7(3)
Rh1 C17 C18 C23 126.97(18)
C16 C17 C18 Rh1 57.82(11)
C22 C17 C18 Rh1 -121.22(18)
C15 C14 C18 C17 -5.47(19)
C19 C14 C18 C17 -178.52(16)
Rh1 C14 C18 C17 59.23(12)
C15 C14 C18 C23 171.46(16)
C19 C14 C18 C23 -1.6(3)
Rh1 C14 C18 C23 -123.84(17)
C15 C14 C18 Rh1 -64.70(11)
C19 C14 C18 Rh1 122.25(18)
C1 Rh1 C18 C17 -117.07(16)
N1 Rh1 C18 C17 151.01(10)
C14 Rh1 C18 C17 -120.01(14)
C16 Rh1 C18 C17 -37.31(10)
C15 Rh1 C18 C17 -80.66(11)
Cl1 Rh1 C18 C17 55.59(11)
C1 Rh1 C18 C14 2.9(2)
N1 Rh1 C18 C14 -88.98(10)
C16 Rh1 C18 C14 82.71(11)
C15 Rh1 C18 C14 39.35(10)
C17 Rh1 C18 C14 120.01(14)
Cl1 Rh1 C18 C14 175.60(8)
C1 Rh1 C18 C23 119.7(2)
N1 Rh1 C18 C23 27.81(19)
C14 Rh1 C18 C23 116.8(2)
C16 Rh1 C18 C23 -160.5(2)
C15 Rh1 C18 C23 156.1(2)
C17 Rh1 C18 C23 -123.2(2)
Cl1 Rh1 C18 C23 -67.61(19)
C5 C4 C24 O1 -179.41(17)
C3 C4 C24 O1 2.6(3)
C5 C4 C24 O2 1.5(2)
C3 C4 C24 O2 -176.46(15)
O1 C24 O2 C25 -2.3(3)
C4 C24 O2 C25 176.81(15)
